data_7108706
loop_
_publ_author_name
'Alan R. Crozier'
'Andre M. Bienfait'
'Cacilia Maichle-Mossmer'
'Karl W. Tornroos'
'Reiner Anwander'

_publ_section_title
;
 A homoleptic tetravalent cerium silylamide
;
_journal_name_full Chem.Commun.
_journal_page_first 87
_journal_paper_doi 10.1039/c2cc37404h
_journal_volume 49
_journal_year 2013
_chemical_formula_moiety 'C32 H112 Ce5 Cl7 N8 Si16'
_chemical_formula_sum 'C32 H112 Ce5 Cl7 N8 Si16'
_chemical_formula_weight 2007.49
_chemical_name_systematic
;
?
;
_space_group_IT_number 15
_symmetry_cell_setting monoclinic
_symmetry_space_group_name_Hall '-C 2yc'
_symmetry_space_group_name_H-M 'C 1 2/c 1'
_atom_sites_solution_hydrogens geom
_atom_sites_solution_primary direct
_atom_sites_solution_secondary difmap
_audit_creation_method SHELXL-97
_cell_angle_alpha 90.00
_cell_angle_beta 100.2028(4)
_cell_angle_gamma 90.00
_cell_formula_units_Z 4
_cell_length_a 17.2810(6)
_cell_length_b 25.5225(9)
_cell_length_c 19.8095(7)
_cell_measurement_reflns_used 9868
_cell_measurement_temperature 100(2)
_cell_measurement_theta_max 30.26
_cell_measurement_theta_min 2.39
_cell_volume 8598.9(5)
_computing_cell_refinement
;
Bruker (2008). SAINT, version 7.56A, Bruker AXS Inc., Madison,
Wisconsin, USA.
;
_computing_data_collection
;
Bruker (2008). APEX2, version 2008.5-0, Bruker AXS Inc., Madison,
Wisconsin, USA.
;
_computing_data_reduction
;
Bruker (2008). SAINT, version 7.56A, Bruker AXS Inc., Madison,
Wisconsin, USA.
;
_computing_molecular_graphics
;
Brandenburg, K. (2009). DIAMOND. Version 3.2c. Crystal Impact GbR, Bonn,
Germany.
;
_computing_publication_material
;
Bruker AXS (2008). SHELXTL. Version 2008/1. Bruker AXS Inc., Madison,
Wisconsin, USA.
;
_computing_structure_refinement
;
Sheldrick, G. M. (2008). Acta Crystallographica, A64, 112-122.
;
_computing_structure_solution
;
Sheldrick, G. M. (2008). Acta Crystallographica, A64, 112-122.
;
_diffrn_ambient_temperature 100(2)
_diffrn_measured_fraction_theta_full 0.997
_diffrn_measured_fraction_theta_max 0.997
_diffrn_measurement_device_type 'Bruker APEX-II CCD'
_diffrn_measurement_method '\w scans'
_diffrn_radiation_monochromator graphite
_diffrn_radiation_source 'Bruker TXS Rotating anode'
_diffrn_radiation_type MoK\a
_diffrn_radiation_wavelength 0.71073
_diffrn_reflns_av_R_equivalents 0.0292
_diffrn_reflns_av_sigmaI/netI 0.0186
_diffrn_reflns_limit_h_max 24
_diffrn_reflns_limit_h_min -24
_diffrn_reflns_limit_k_max 36
_diffrn_reflns_limit_k_min -36
_diffrn_reflns_limit_l_max 27
_diffrn_reflns_limit_l_min -27
_diffrn_reflns_number 71792
_diffrn_reflns_theta_full 30.25
_diffrn_reflns_theta_max 30.25
_diffrn_reflns_theta_min 1.90
_exptl_absorpt_coefficient_mu 3.061
_exptl_absorpt_correction_T_max 0.5796
_exptl_absorpt_correction_T_min 0.3396
_exptl_absorpt_correction_type multi-scan
_exptl_absorpt_process_details
;
SADABS version 2008/1, G.M Sheldrick, University of
G\"ttingen, Germany, 2008.
;
_exptl_crystal_density_diffrn 1.551
_exptl_crystal_density_method 'not measured'
_exptl_crystal_description 'melted prism'
_exptl_crystal_F_000 3972
_exptl_crystal_size_max 0.45
_exptl_crystal_size_mid 0.35
_exptl_crystal_size_min 0.20
_refine_diff_density_max 3.078
_refine_diff_density_min -0.903
_refine_diff_density_rms 0.095
_refine_ls_extinction_method none
_refine_ls_goodness_of_fit_ref 1.029
_refine_ls_hydrogen_treatment constr
_refine_ls_matrix_type full
_refine_ls_number_parameters 324
_refine_ls_number_reflns 12787
_refine_ls_number_restraints 0
_refine_ls_restrained_S_all 1.029
_refine_ls_R_factor_all 0.0241
_refine_ls_R_factor_gt 0.0210
_refine_ls_shift/su_max 0.004
_refine_ls_shift/su_mean 0.000
_refine_ls_structure_factor_coef Fsqd
_refine_ls_weighting_details 'calc w=1/[\s^2^(Fo^2^)+(0.0287P)^2^+16.6408P] where P=(Fo^2^+2Fc^2^)/3'
_refine_ls_weighting_scheme calc
_refine_ls_wR_factor_gt 0.0532
_refine_ls_wR_factor_ref 0.0549
_reflns_number_gt 11765
_reflns_number_total 12787
_reflns_threshold_expression I>2\s(I)
_cod_data_source_file c2cc37404h.txt
_cod_data_source_block Compound3
_cod_original_sg_symbol_H-M C2/c
_cod_database_code 7108706

loop_
_symmetry_equiv_pos_as_xyz
'x, y, z'
'-x, y, -z+1/2'
'x+1/2, y+1/2, z'
'-x+1/2, y+1/2, -z+1/2'
'-x, -y, -z'
'x, -y, z-1/2'
'-x+1/2, -y+1/2, -z'
'x+1/2, -y+1/2, z-1/2'

loop_
_atom_site_label
_atom_site_type_symbol
_atom_site_fract_x
_atom_site_fract_y
_atom_site_fract_z
_atom_site_U_iso_or_equiv
_atom_site_adp_type
_atom_site_occupancy
_atom_site_symmetry_multiplicity
_atom_site_calc_flag
_atom_site_refinement_flags
Ce1 Ce 0.5000 0.299885(5) 0.2500 0.01863(3) Uani 1 2 d S
Ce2 Ce 0.564685(5) 0.147054(4) 0.394558(5) 0.01276(3) Uani 1 1 d .
Ce3 Ce 0.337517(5) 0.154899(4) 0.277618(5) 0.01405(3) Uani 1 1 d .
Cl1 Cl 0.62773(2) 0.232817(16) 0.32063(2) 0.01633(7) Uani 1 1 d .
Cl2 Cl 0.44343(2) 0.226599(16) 0.35902(2) 0.01753(8) Uani 1 1 d .
Cl3 Cl 0.41753(2) 0.094657(18) 0.38964(2) 0.02029(8) Uani 1 1 d .
Cl4 Cl 0.5000 0.12441(2) 0.2500 0.01402(10) Uani 1 2 d S
Si1 Si 0.37517(4) 0.38769(3) 0.27844(4) 0.03406(14) Uani 1 1 d .
HI1 H 0.3624 0.3625 0.2107 0.041 Uiso 1 1 calc R
Si2 Si 0.51214(5) 0.36607(3) 0.40220(3) 0.03445(15) Uani 1 1 d .
HI2 H 0.5766 0.3279 0.4065 0.041 Uiso 1 1 calc R
Si3 Si 0.59773(3) 0.18985(2) 0.54647(3) 0.02054(10) Uani 1 1 d .
HI3 H 0.6058 0.2262 0.4906 0.025 Uiso 1 1 calc R
Si4 Si 0.58807(4) 0.06969(2) 0.54917(3) 0.02310(11) Uani 1 1 d .
HI4 H 0.5725 0.0294 0.4955 0.028 Uiso 1 1 calc R
Si5 Si 0.77260(3) 0.13364(2) 0.37048(3) 0.01695(9) Uani 1 1 d .
HI5 H 0.7832 0.1765 0.3235 0.020 Uiso 1 1 calc R
Si6 Si 0.65206(3) 0.044480(19) 0.34742(3) 0.01708(9) Uani 1 1 d .
HI6 H 0.5763 0.0476 0.3711 0.020 Uiso 1 1 calc R
Si7 Si 0.19353(4) 0.09956(3) 0.35584(4) 0.03618(15) Uani 1 1 d .
HI7 H 0.2284 0.0565 0.3221 0.043 Uiso 1 1 calc R
Si8 Si 0.20229(4) 0.21992(3) 0.32510(3) 0.03294(15) Uani 1 1 d .
HI8 H 0.2596 0.2459 0.2896 0.040 Uiso 1 1 calc R
N1 N 0.45813(13) 0.36009(7) 0.32244(10) 0.0304(4) Uani 1 1 d .
N2 N 0.58960(10) 0.12950(6) 0.50923(8) 0.0185(3) Uani 1 1 d .
N3 N 0.68011(9) 0.10884(6) 0.33924(8) 0.0155(3) Uani 1 1 d .
N4 N 0.22914(10) 0.15608(8) 0.32883(9) 0.0269(4) Uani 1 1 d .
C1 C 0.2838(2) 0.37489(13) 0.3135(2) 0.0576(8) Uani 1 1 d .
H1A H 0.2783 0.3371 0.3203 0.086 Uiso 1 1 calc R
H1B H 0.2382 0.3877 0.2811 0.086 Uiso 1 1 calc R
H1C H 0.2868 0.3931 0.3574 0.086 Uiso 1 1 calc R
C2 C 0.38211(19) 0.45881(10) 0.26118(16) 0.0483(7) Uani 1 1 d .
H2A H 0.4286 0.4656 0.2405 0.072 Uiso 1 1 calc R
H2B H 0.3864 0.4783 0.3043 0.072 Uiso 1 1 calc R
H2C H 0.3349 0.4702 0.2296 0.072 Uiso 1 1 calc R
C3 C 0.4578(2) 0.34928(13) 0.47243(16) 0.0536(8) Uani 1 1 d .
H3A H 0.4298 0.3161 0.4618 0.080 Uiso 1 1 calc R
H3B H 0.4199 0.3771 0.4768 0.080 Uiso 1 1 calc R
H3C H 0.4951 0.3458 0.5157 0.080 Uiso 1 1 calc R
C4 C 0.5595(2) 0.43172(12) 0.42034(16) 0.0560(9) Uani 1 1 d .
H4A H 0.5900 0.4402 0.3846 0.084 Uiso 1 1 calc R
H4B H 0.5944 0.4309 0.4651 0.084 Uiso 1 1 calc R
H4C H 0.5188 0.4584 0.4209 0.084 Uiso 1 1 calc R
C5 C 0.50952(16) 0.21292(12) 0.57943(14) 0.0406(6) Uani 1 1 d .
H5A H 0.4626 0.2073 0.5445 0.061 Uiso 1 1 calc R
H5B H 0.5149 0.2504 0.5902 0.061 Uiso 1 1 calc R
H5C H 0.5045 0.1933 0.6210 0.061 Uiso 1 1 calc R
C6 C 0.68721(14) 0.20079(9) 0.61257(11) 0.0302(5) Uani 1 1 d .
H6A H 0.7341 0.1917 0.5935 0.045 Uiso 1 1 calc R
H6B H 0.6848 0.1787 0.6526 0.045 Uiso 1 1 calc R
H6C H 0.6899 0.2377 0.6264 0.045 Uiso 1 1 calc R
C7 C 0.50926(17) 0.06518(11) 0.60201(13) 0.0395(6) Uani 1 1 d .
H7A H 0.4586 0.0744 0.5738 0.059 Uiso 1 1 calc R
H7B H 0.5209 0.0894 0.6408 0.059 Uiso 1 1 calc R
H7C H 0.5068 0.0293 0.6192 0.059 Uiso 1 1 calc R
C8 C 0.68495(15) 0.05426(10) 0.60416(12) 0.0357(5) Uani 1 1 d .
H8A H 0.7273 0.0605 0.5781 0.054 Uiso 1 1 calc R
H8B H 0.6857 0.0174 0.6183 0.054 Uiso 1 1 calc R
H8C H 0.6927 0.0768 0.6449 0.054 Uiso 1 1 calc R
C9 C 0.85714(12) 0.08872(9) 0.36825(12) 0.0299(4) Uani 1 1 d .
H9A H 0.8487 0.0695 0.3247 0.045 Uiso 1 1 calc R
H9B H 0.8615 0.0639 0.4064 0.045 Uiso 1 1 calc R
H9C H 0.9057 0.1092 0.3724 0.045 Uiso 1 1 calc R
C10 C 0.78077(12) 0.16524(8) 0.45614(10) 0.0234(4) Uani 1 1 d .
H10A H 0.7424 0.1938 0.4536 0.035 Uiso 1 1 calc R
H10B H 0.8339 0.1794 0.4701 0.035 Uiso 1 1 calc R
H10C H 0.7703 0.1392 0.4898 0.035 Uiso 1 1 calc R
C11 C 0.71648(14) 0.00514(8) 0.41397(11) 0.0288(4) Uani 1 1 d .
H11A H 0.7325 0.0266 0.4551 0.043 Uiso 1 1 calc R
H11B H 0.7632 -0.0062 0.3962 0.043 Uiso 1 1 calc R
H11C H 0.6876 -0.0257 0.4256 0.043 Uiso 1 1 calc R
C12 C 0.63123(14) 0.00671(8) 0.26630(11) 0.0280(4) Uani 1 1 d .
H12A H 0.5957 0.0269 0.2318 0.042 Uiso 1 1 calc R
H12B H 0.6065 -0.0267 0.2744 0.042 Uiso 1 1 calc R
H12C H 0.6805 0.0000 0.2498 0.042 Uiso 1 1 calc R
C13 C 0.22210(19) 0.08926(18) 0.44944(18) 0.0715(13) Uani 1 1 d .
H13A H 0.2794 0.0862 0.4614 0.107 Uiso 1 1 calc R
H13B H 0.1976 0.0571 0.4625 0.107 Uiso 1 1 calc R
H13C H 0.2044 0.1191 0.4739 0.107 Uiso 1 1 calc R
C14 C 0.08501(16) 0.09359(16) 0.3305(2) 0.0656(10) Uani 1 1 d .
H14A H 0.0701 0.0983 0.2809 0.098 Uiso 1 1 calc R
H14B H 0.0594 0.1205 0.3542 0.098 Uiso 1 1 calc R
H14C H 0.0683 0.0588 0.3433 0.098 Uiso 1 1 calc R
C15 C 0.2123(2) 0.25406(15) 0.40890(15) 0.0583(9) Uani 1 1 d .
H15A H 0.2661 0.2497 0.4342 0.087 Uiso 1 1 calc R
H15B H 0.1751 0.2391 0.4356 0.087 Uiso 1 1 calc R
H15C H 0.2012 0.2914 0.4012 0.087 Uiso 1 1 calc R
C16 C 0.10525(16) 0.23529(15) 0.27209(15) 0.0541(9) Uani 1 1 d .
H16A H 0.0988 0.2153 0.2292 0.081 Uiso 1 1 calc R
H16B H 0.1023 0.2729 0.2617 0.081 Uiso 1 1 calc R
H16C H 0.0634 0.2258 0.2974 0.081 Uiso 1 1 calc R

loop_
_atom_site_aniso_label
_atom_site_aniso_U_11
_atom_site_aniso_U_22
_atom_site_aniso_U_33
_atom_site_aniso_U_23
_atom_site_aniso_U_13
_atom_site_aniso_U_12
Ce1 0.02097(7) 0.01170(6) 0.02267(7) 0.000 0.00236(5) 0.000
Ce2 0.01350(5) 0.01438(5) 0.01032(4) -0.00056(3) 0.00188(3) -0.00111(3)
Ce3 0.01211(4) 0.01825(5) 0.01190(5) 0.00051(3) 0.00241(3) 0.00071(3)
Cl1 0.01696(17) 0.01520(17) 0.01689(17) -0.00061(14) 0.00313(14) -0.00199(14)
Cl2 0.01773(18) 0.01780(18) 0.01710(18) -0.00240(14) 0.00317(14) 0.00113(14)
Cl3 0.01366(17) 0.0241(2) 0.0216(2) -0.00180(16) -0.00111(14) -0.00086(15)
Cl4 0.0129(2) 0.0172(2) 0.0117(2) 0.000 0.00155(18) 0.000
Si1 0.0391(3) 0.0221(3) 0.0389(4) -0.0079(2) 0.0013(3) 0.0095(2)
Si2 0.0510(4) 0.0255(3) 0.0249(3) -0.0045(2) 0.0015(3) 0.0080(3)
Si3 0.0247(2) 0.0233(2) 0.0136(2) -0.00354(19) 0.00338(18) -0.0032(2)
Si4 0.0313(3) 0.0223(2) 0.0153(2) 0.00247(19) 0.0031(2) -0.0078(2)
Si5 0.0137(2) 0.0216(2) 0.0147(2) -0.00213(18) 0.00032(17) 0.00006(17)
Si6 0.0204(2) 0.0143(2) 0.0159(2) 0.00035(17) 0.00180(18) 0.00167(17)
Si7 0.0186(3) 0.0457(4) 0.0457(4) 0.0086(3) 0.0095(3) 0.0006(3)
Si8 0.0268(3) 0.0530(4) 0.0215(3) 0.0084(3) 0.0109(2) 0.0197(3)
N1 0.0431(11) 0.0190(8) 0.0276(9) -0.0033(7) 0.0024(8) 0.0090(7)
N2 0.0219(7) 0.0206(7) 0.0126(6) 0.0008(5) 0.0020(5) -0.0047(6)
N3 0.0139(6) 0.0161(6) 0.0158(7) 0.0000(5) 0.0007(5) 0.0001(5)
N4 0.0158(7) 0.0457(11) 0.0208(8) 0.0113(7) 0.0075(6) 0.0059(7)
C1 0.0534(18) 0.0449(17) 0.078(2) -0.0119(16) 0.0211(17) 0.0111(14)
C2 0.0591(18) 0.0254(11) 0.0539(17) -0.0028(11) -0.0081(14) 0.0177(11)
C3 0.072(2) 0.0578(19) 0.0331(14) -0.0093(12) 0.0164(14) 0.0064(16)
C4 0.086(2) 0.0363(14) 0.0392(15) -0.0097(12) -0.0081(15) -0.0066(15)
C5 0.0401(13) 0.0518(15) 0.0323(12) -0.0096(11) 0.0133(10) 0.0072(11)
C6 0.0367(12) 0.0310(11) 0.0207(9) -0.0059(8) -0.0013(8) -0.0097(9)
C7 0.0487(15) 0.0411(13) 0.0321(12) 0.0050(10) 0.0164(11) -0.0157(11)
C8 0.0429(13) 0.0358(12) 0.0255(10) 0.0098(9) -0.0019(9) 0.0009(10)
C9 0.0184(9) 0.0359(11) 0.0342(11) -0.0074(9) 0.0015(8) 0.0057(8)
C10 0.0237(9) 0.0290(10) 0.0165(8) -0.0045(7) 0.0006(7) -0.0034(7)
C11 0.0339(11) 0.0237(9) 0.0267(10) 0.0065(8) -0.0002(8) 0.0068(8)
C12 0.0409(12) 0.0182(9) 0.0235(10) -0.0047(7) 0.0016(8) 0.0014(8)
C13 0.0402(16) 0.116(3) 0.064(2) 0.062(2) 0.0246(15) 0.0213(18)
C14 0.0222(12) 0.074(2) 0.100(3) 0.005(2) 0.0097(15) -0.0086(13)
C15 0.067(2) 0.079(2) 0.0332(14) -0.0052(14) 0.0216(14) 0.0309(18)
C16 0.0342(13) 0.095(2) 0.0358(13) 0.0222(15) 0.0125(11) 0.0360(15)

loop_
_atom_type_symbol
_atom_type_description
_atom_type_scat_dispersion_real
_atom_type_scat_dispersion_imag
_atom_type_scat_source
C C 0.0033 0.0016 'International Tables Vol C Tables 4.2.6.8 and 6.1.1.4'
H H 0.0000 0.0000 'International Tables Vol C Tables 4.2.6.8 and 6.1.1.4'
N N 0.0061 0.0033 'International Tables Vol C Tables 4.2.6.8 and 6.1.1.4'
Si Si 0.0817 0.0704 'International Tables Vol C Tables 4.2.6.8 and 6.1.1.4'
Cl Cl 0.1484 0.1585 'International Tables Vol C Tables 4.2.6.8 and 6.1.1.4'
Ce Ce -0.2486 2.6331 'International Tables Vol C Tables 4.2.6.8 and 6.1.1.4'

loop_
_geom_angle_atom_site_label_1
_geom_angle_atom_site_label_2
_geom_angle_atom_site_label_3
_geom_angle
_geom_angle_site_symmetry_1
_geom_angle_site_symmetry_3
N1 Ce1 N1 96.37(10) 2_655 .
N1 Ce1 Cl1 113.08(5) 2_655 .
N1 Ce1 Cl1 112.55(5) . .
N1 Ce1 Cl1 112.55(5) 2_655 2_655
N1 Ce1 Cl1 113.08(5) . 2_655
Cl1 Ce1 Cl1 108.892(16) . 2_655
N1 Ce1 Cl2 78.39(5) 2_655 2_655
N1 Ce1 Cl2 174.49(5) . 2_655
Cl1 Ce1 Cl2 71.463(12) . 2_655
Cl1 Ce1 Cl2 68.001(11) 2_655 2_655
N1 Ce1 Cl2 174.49(5) 2_655 .
N1 Ce1 Cl2 78.39(5) . .
Cl1 Ce1 Cl2 68.002(11) . .
Cl1 Ce1 Cl2 71.463(12) 2_655 .
Cl2 Ce1 Cl2 106.907(16) 2_655 .
N1 Ce1 Si1 86.50(6) 2_655 .
N1 Ce1 Si1 30.16(5) . .
Cl1 Ce1 Si1 142.056(15) . .
Cl1 Ce1 Si1 91.067(15) 2_655 .
Cl2 Ce1 Si1 146.329(15) 2_655 .
Cl2 Ce1 Si1 89.681(16) . .
N1 Ce1 Si1 30.16(5) 2_655 2_655
N1 Ce1 Si1 86.50(6) . 2_655
Cl1 Ce1 Si1 91.068(15) . 2_655
Cl1 Ce1 Si1 142.053(15) 2_655 2_655
Cl2 Ce1 Si1 89.680(16) 2_655 2_655
Cl2 Ce1 Si1 146.331(15) . 2_655
Si1 Ce1 Si1 92.09(3) . 2_655
N1 Ce1 Si2 26.02(5) 2_655 2_655
N1 Ce1 Si2 103.99(5) . 2_655
Cl1 Ce1 Si2 128.915(16) . 2_655
Cl1 Ce1 Si2 86.826(14) 2_655 2_655
Cl2 Ce1 Si2 70.544(15) 2_655 2_655
Cl2 Ce1 Si2 156.878(15) . 2_655
Si1 Ce1 Si2 82.691(19) . 2_655
Si1 Ce1 Si2 56.181(17) 2_655 2_655
N1 Ce1 Si2 104.00(5) 2_655 .
N1 Ce1 Si2 26.02(5) . .
Cl1 Ce1 Si2 86.826(14) . .
Cl1 Ce1 Si2 128.915(16) 2_655 .
Cl2 Ce1 Si2 156.878(15) 2_655 .
Cl2 Ce1 Si2 70.543(15) . .
Si1 Ce1 Si2 56.183(17) . .
Si1 Ce1 Si2 82.693(19) 2_655 .
Si2 Ce1 Si2 120.99(2) 2_655 .
N2 Ce2 N3 108.61(5) . .
N2 Ce2 Cl3 87.25(4) . .
N3 Ce2 Cl3 123.25(3) . .
N2 Ce2 Cl2 112.24(4) . .
N3 Ce2 Cl2 136.43(3) . .
Cl3 Ce2 Cl2 73.765(13) . .
N2 Ce2 Cl4 154.62(4) . .
N3 Ce2 Cl4 72.94(3) . .
Cl3 Ce2 Cl4 72.097(10) . .
Cl2 Ce2 Cl4 76.619(12) . .
N2 Ce2 Cl1 128.29(4) . .
N3 Ce2 Cl1 72.17(3) . .
Cl3 Ce2 Cl1 137.316(13) . .
Cl2 Ce2 Cl1 71.079(12) . .
Cl4 Ce2 Cl1 76.840(12) . .
N2 Ce2 Si3 31.57(4) . .
N3 Ce2 Si3 120.23(3) . .
Cl3 Ce2 Si3 101.767(14) . .
Cl2 Ce2 Si3 89.435(14) . .
Cl4 Ce2 Si3 165.813(13) . .
Cl1 Ce2 Si3 101.321(13) . .
N2 Ce2 Si6 96.48(4) . .
N3 Ce2 Si6 32.14(3) . .
Cl3 Ce2 Si6 93.973(13) . .
Cl2 Ce2 Si6 147.692(12) . .
Cl4 Ce2 Si6 71.148(13) . .
Cl1 Ce2 Si6 102.980(13) . .
Si3 Ce2 Si6 122.634(14) . .
N2 Ce2 Ce3 144.21(4) . 2_655
N3 Ce2 Ce3 37.85(3) . 2_655
Cl3 Ce2 Ce3 119.545(10) . 2_655
Cl2 Ce2 Ce3 98.677(9) . 2_655
Cl4 Ce2 Ce3 48.430(4) . 2_655
Cl1 Ce2 Ce3 45.761(8) . 2_655
Si3 Ce2 Ce3 138.574(11) . 2_655
Si6 Ce2 Ce3 60.961(9) . 2_655
N4 Ce3 N3 115.55(6) . 2_655
N4 Ce3 Cl3 89.09(4) . .
N3 Ce3 Cl3 114.79(3) 2_655 .
N4 Ce3 Cl2 103.50(5) . .
N3 Ce3 Cl2 139.49(3) 2_655 .
Cl3 Ce3 Cl2 74.540(13) . .
N4 Ce3 Cl1 124.70(5) . 2_655
N3 Ce3 Cl1 73.51(3) 2_655 2_655
Cl3 Ce3 Cl1 139.334(13) . 2_655
Cl2 Ce3 Cl1 75.782(12) . 2_655
N4 Ce3 Cl4 159.29(4) . .
N3 Ce3 Cl4 71.81(3) 2_655 .
Cl3 Ce3 Cl4 70.566(11) . .
Cl2 Ce3 Cl4 75.425(12) . .
Cl1 Ce3 Cl4 75.516(12) 2_655 .
N4 Ce3 Si8 31.57(5) . .
N3 Ce3 Si8 122.42(4) 2_655 .
Cl3 Ce3 Si8 109.632(15) . .
Cl2 Ce3 Si8 85.944(17) . .
Cl1 Ce3 Si8 95.251(15) 2_655 .
Cl4 Ce3 Si8 160.692(18) . .
N4 Ce3 Si5 90.46(5) . 2_655
N3 Ce3 Si5 31.94(3) 2_655 2_655
Cl3 Ce3 Si5 137.698(13) . 2_655
Cl2 Ce3 Si5 145.757(13) . 2_655
Cl1 Ce3 Si5 70.623(13) 2_655 2_655
Cl4 Ce3 Si5 101.875(10) . 2_655
Si8 Ce3 Si5 90.616(16) . 2_655
N4 Ce3 Si7 25.03(5) . .
N3 Ce3 Si7 103.73(4) 2_655 .
Cl3 Ce3 Si7 73.676(15) . .
Cl2 Ce3 Si7 116.498(16) . .
Cl1 Ce3 Si7 145.761(14) 2_655 .
Cl4 Ce3 Si7 137.181(16) . .
Si8 Ce3 Si7 56.582(19) . .
Si5 Ce3 Si7 89.059(16) 2_655 .
N4 Ce3 Ce2 150.24(5) . 2_655
N3 Ce3 Ce2 38.94(3) 2_655 2_655
Cl3 Ce3 Ce2 114.198(10) . 2_655
Cl2 Ce3 Ce2 100.593(9) . 2_655
Cl1 Ce3 Ce2 46.350(8) 2_655 2_655
Cl4 Ce3 Ce2 46.075(3) . 2_655
Si8 Ce3 Ce2 135.867(12) . 2_655
Si5 Ce3 Ce2 59.911(10) 2_655 2_655
Si7 Ce3 Ce2 142.561(14) . 2_655
Ce3 Cl1 Ce1 107.746(13) 2_655 .
Ce3 Cl1 Ce2 87.888(11) 2_655 .
Ce1 Cl1 Ce2 110.850(14) . .
Ce3 Cl2 Ce2 92.934(12) . .
Ce3 Cl2 Ce1 103.786(13) . .
Ce2 Cl2 Ce1 106.442(13) . .
Ce3 Cl3 Ce2 94.599(14) . .
Ce2 Cl4 Ce2 157.34(2) . 2_655
Ce2 Cl4 Ce3 88.766(6) . .
Ce2 Cl4 Ce3 85.497(5) 2_655 .
Ce2 Cl4 Ce3 85.496(5) . 2_655
Ce2 Cl4 Ce3 88.764(6) 2_655 2_655
Ce3 Cl4 Ce3 150.49(2) . 2_655
N1 Si1 C2 115.17(12) . .
N1 Si1 C1 115.56(15) . .
C2 Si1 C1 109.08(15) . .
C2 Si1 Ce1 125.46(11) . .
C1 Si1 Ce1 125.46(10) . .
N1 Si1 HI1 105.3 . .
C2 Si1 HI1 105.3 . .
C1 Si1 HI1 105.3 . .
Ce1 Si1 HI1 62.2 . .
N1 Si2 C3 114.15(14) . .
N1 Si2 C4 114.19(12) . .
C3 Si2 C4 108.89(15) . .
C3 Si2 Ce1 125.69(11) . .
C4 Si2 Ce1 124.50(11) . .
N1 Si2 HI2 106.3 . .
C3 Si2 HI2 106.3 . .
C4 Si2 HI2 106.3 . .
Ce1 Si2 HI2 69.7 . .
N2 Si3 C5 115.42(11) . .
N2 Si3 C6 115.78(10) . .
C5 Si3 C6 109.66(12) . .
C5 Si3 Ce2 115.06(9) . .
C6 Si3 Ce2 135.22(8) . .
N2 Si3 HI3 104.9 . .
C5 Si3 HI3 104.9 . .
C6 Si3 HI3 104.9 . .
Ce2 Si3 HI3 61.7 . .
N2 Si4 C7 112.67(11) . .
N2 Si4 C8 111.67(10) . .
C7 Si4 C8 109.14(12) . .
N2 Si4 HI4 107.7 . .
C7 Si4 HI4 107.7 . .
C8 Si4 HI4 107.7 . .
N3 Si5 C10 113.64(9) . .
N3 Si5 C9 116.44(9) . .
C10 Si5 C9 110.79(10) . .
N3 Si5 Ce3 51.76(5) . 2_655
C10 Si5 Ce3 133.54(7) . 2_655
C9 Si5 Ce3 114.69(7) . 2_655
N3 Si5 HI5 104.9 . .
C10 Si5 HI5 104.9 . .
C9 Si5 HI5 104.9 . .
Ce3 Si5 HI5 54.7 2_655 .
N3 Si6 C12 115.32(9) . .
N3 Si6 C11 115.88(9) . .
C12 Si6 C11 109.47(10) . .
N3 Si6 Ce2 53.99(5) . .
C12 Si6 Ce2 129.87(7) . .
C11 Si6 Ce2 118.83(8) . .
N3 Si6 HI6 105.0 . .
C12 Si6 HI6 105.0 . .
C11 Si6 HI6 105.0 . .
Ce2 Si6 HI6 51.4 . .
N4 Si7 C13 112.99(16) . .
N4 Si7 C14 112.99(14) . .
C13 Si7 C14 109.60(17) . .
C13 Si7 Ce3 114.93(11) . .
C14 Si7 Ce3 133.17(13) . .
N4 Si7 HI7 107.0 . .
C13 Si7 HI7 107.0 . .
C14 Si7 HI7 107.0 . .
Ce3 Si7 HI7 73.5 . .
N4 Si8 C15 115.57(13) . .
N4 Si8 C16 116.21(15) . .
C15 Si8 C16 109.81(15) . .
C15 Si8 Ce3 123.98(11) . .
C16 Si8 Ce3 125.98(10) . .
N4 Si8 HI8 104.6 . .
C15 Si8 HI8 104.6 . .
C16 Si8 HI8 104.6 . .
Ce3 Si8 HI8 59.7 . .
Si1 N1 Si2 135.98(12) . .
Si1 N1 Ce1 106.70(9) . .
Si2 N1 Ce1 117.32(10) . .
Si3 N2 Si4 127.56(9) . .
Si3 N2 Ce2 103.91(8) . .
Si4 N2 Ce2 128.06(8) . .
Si6 N3 Si5 124.85(9) . .
Si6 N3 Ce3 121.97(7) . 2_655
Si5 N3 Ce3 96.30(7) . 2_655
Si6 N3 Ce2 93.87(6) . .
Si5 N3 Ce2 115.90(7) . .
Ce3 N3 Ce2 103.21(5) 2_655 .
Si7 N4 Si8 136.26(11) . .
Si7 N4 Ce3 120.16(10) . .
Si8 N4 Ce3 103.50(9) . .
Si1 C1 H1A 109.5 . .
Si1 C1 H1B 109.5 . .
H1A C1 H1B 109.5 . .
Si1 C1 H1C 109.5 . .
H1A C1 H1C 109.5 . .
H1B C1 H1C 109.5 . .
Si1 C2 H2A 109.5 . .
Si1 C2 H2B 109.5 . .
H2A C2 H2B 109.5 . .
Si1 C2 H2C 109.5 . .
H2A C2 H2C 109.5 . .
H2B C2 H2C 109.5 . .
Si2 C3 H3A 109.5 . .
Si2 C3 H3B 109.5 . .
H3A C3 H3B 109.5 . .
Si2 C3 H3C 109.5 . .
H3A C3 H3C 109.5 . .
H3B C3 H3C 109.5 . .
Si2 C4 H4A 109.5 . .
Si2 C4 H4B 109.5 . .
H4A C4 H4B 109.5 . .
Si2 C4 H4C 109.5 . .
H4A C4 H4C 109.5 . .
H4B C4 H4C 109.5 . .
Si3 C5 H5A 109.5 . .
Si3 C5 H5B 109.5 . .
H5A C5 H5B 109.5 . .
Si3 C5 H5C 109.5 . .
H5A C5 H5C 109.5 . .
H5B C5 H5C 109.5 . .
Si3 C6 H6A 109.5 . .
Si3 C6 H6B 109.5 . .
H6A C6 H6B 109.5 . .
Si3 C6 H6C 109.5 . .
H6A C6 H6C 109.5 . .
H6B C6 H6C 109.5 . .
Si4 C7 H7A 109.5 . .
Si4 C7 H7B 109.5 . .
H7A C7 H7B 109.5 . .
Si4 C7 H7C 109.5 . .
H7A C7 H7C 109.5 . .
H7B C7 H7C 109.5 . .
Si4 C8 H8A 109.5 . .
Si4 C8 H8B 109.5 . .
H8A C8 H8B 109.5 . .
Si4 C8 H8C 109.5 . .
H8A C8 H8C 109.5 . .
H8B C8 H8C 109.5 . .
Si5 C9 H9A 109.5 . .
Si5 C9 H9B 109.5 . .
H9A C9 H9B 109.5 . .
Si5 C9 H9C 109.5 . .
H9A C9 H9C 109.5 . .
H9B C9 H9C 109.5 . .
Si5 C10 H10A 109.5 . .
Si5 C10 H10B 109.5 . .
H10A C10 H10B 109.5 . .
Si5 C10 H10C 109.5 . .
H10A C10 H10C 109.5 . .
H10B C10 H10C 109.5 . .
Si6 C11 H11A 109.5 . .
Si6 C11 H11B 109.5 . .
H11A C11 H11B 109.5 . .
Si6 C11 H11C 109.5 . .
H11A C11 H11C 109.5 . .
H11B C11 H11C 109.5 . .
Si6 C12 H12A 109.5 . .
Si6 C12 H12B 109.5 . .
H12A C12 H12B 109.5 . .
Si6 C12 H12C 109.5 . .
H12A C12 H12C 109.5 . .
H12B C12 H12C 109.5 . .
Si7 C13 H13A 109.5 . .
Si7 C13 H13B 109.5 . .
H13A C13 H13B 109.5 . .
Si7 C13 H13C 109.5 . .
H13A C13 H13C 109.5 . .
H13B C13 H13C 109.5 . .
Si7 C14 H14A 109.5 . .
Si7 C14 H14B 109.5 . .
H14A C14 H14B 109.5 . .
Si7 C14 H14C 109.5 . .
H14A C14 H14C 109.5 . .
H14B C14 H14C 109.5 . .
Si8 C15 H15A 109.5 . .
Si8 C15 H15B 109.5 . .
H15A C15 H15B 109.5 . .
Si8 C15 H15C 109.5 . .
H15A C15 H15C 109.5 . .
H15B C15 H15C 109.5 . .
Si8 C16 H16A 109.5 . .
Si8 C16 H16B 109.5 . .
H16A C16 H16B 109.5 . .
Si8 C16 H16C 109.5 . .
H16A C16 H16C 109.5 . .
H16B C16 H16C 109.5 . .

loop_
_geom_bond_atom_site_label_1
_geom_bond_atom_site_label_2
_geom_bond_distance
_geom_bond_site_symmetry_2
Ce1 N1 2.3047(19) 2_655
Ce1 N1 2.3047(19) .
Ce1 Cl1 2.9438(4) .
Ce1 Cl1 2.9438(4) 2_655
Ce1 Cl2 3.1410(4) 2_655
Ce1 Cl2 3.1411(4) .
Ce1 Si1 3.2284(6) .
Ce1 Si1 3.2284(6) 2_655
Ce1 Si2 3.4297(7) 2_655
Ce1 Si2 3.4297(7) .
Ce2 N2 2.2803(15) .
Ce2 N3 2.6278(15) .
Ce2 Cl3 2.8595(5) .
Ce2 Cl2 2.9129(4) .
Ce2 Cl4 2.94105(17) .
Ce2 Cl1 2.9476(4) .
Ce2 Si3 3.1570(5) .
Ce2 Si6 3.2412(5) .
Ce2 Ce3 4.07082(17) 2_655
Ce3 N4 2.2827(17) .
Ce3 N3 2.5659(15) 2_655
Ce3 Cl3 2.8483(5) .
Ce3 Cl2 2.8729(4) .
Ce3 Cl1 2.9185(4) 2_655
Ce3 Cl4 3.05500(19) .
Ce3 Si8 3.1429(6) .
Ce3 Si5 3.2472(5) 2_655
Ce3 Si7 3.4573(7) .
Ce3 Ce2 4.07091(17) 2_655
Cl1 Ce3 2.9185(4) 2_655
Cl4 Ce2 2.94112(17) 2_655
Cl4 Ce3 3.05501(19) 2_655
Si1 N1 1.694(2) .
Si1 C2 1.855(3) .
Si1 C1 1.863(3) .
Si1 HI1 1.4700 .
Si2 N1 1.694(2) .
Si2 C3 1.861(3) .
Si2 C4 1.871(3) .
Si2 HI2 1.4700 .
Si3 N2 1.7029(17) .
Si3 C5 1.857(3) .
Si3 C6 1.862(2) .
Si3 HI3 1.4700 .
Si4 N2 1.7216(17) .
Si4 C7 1.862(3) .
Si4 C8 1.871(2) .
Si4 HI4 1.4700 .
Si5 N3 1.7285(15) .
Si5 C10 1.861(2) .
Si5 C9 1.864(2) .
Si5 Ce3 3.2472(5) 2_655
Si5 HI5 1.4700 .
Si6 N3 1.7283(16) .
Si6 C12 1.854(2) .
Si6 C11 1.862(2) .
Si6 HI6 1.4700 .
Si7 N4 1.692(2) .
Si7 C13 1.851(3) .
Si7 C14 1.860(3) .
Si7 HI7 1.4700 .
Si8 N4 1.692(2) .
Si8 C15 1.856(3) .
Si8 C16 1.856(3) .
Si8 HI8 1.4700 .
N3 Ce3 2.5659(15) 2_655
C1 H1A 0.9800 .
C1 H1B 0.9800 .
C1 H1C 0.9800 .
C2 H2A 0.9800 .
C2 H2B 0.9800 .
C2 H2C 0.9800 .
C3 H3A 0.9800 .
C3 H3B 0.9800 .
C3 H3C 0.9800 .
C4 H4A 0.9800 .
C4 H4B 0.9800 .
C4 H4C 0.9800 .
C5 H5A 0.9800 .
C5 H5B 0.9800 .
C5 H5C 0.9800 .
C6 H6A 0.9800 .
C6 H6B 0.9800 .
C6 H6C 0.9800 .
C7 H7A 0.9800 .
C7 H7B 0.9800 .
C7 H7C 0.9800 .
C8 H8A 0.9800 .
C8 H8B 0.9800 .
C8 H8C 0.9800 .
C9 H9A 0.9800 .
C9 H9B 0.9800 .
C9 H9C 0.9800 .
C10 H10A 0.9800 .
C10 H10B 0.9800 .
C10 H10C 0.9800 .
C11 H11A 0.9800 .
C11 H11B 0.9800 .
C11 H11C 0.9800 .
C12 H12A 0.9800 .
C12 H12B 0.9800 .
C12 H12C 0.9800 .
C13 H13A 0.9800 .
C13 H13B 0.9800 .
C13 H13C 0.9800 .
C14 H14A 0.9800 .
C14 H14B 0.9800 .
C14 H14C 0.9800 .
C15 H15A 0.9800 .
C15 H15B 0.9800 .
C15 H15C 0.9800 .
C16 H16A 0.9800 .
C16 H16B 0.9800 .
C16 H16C 0.9800 .

loop_
_geom_torsion_atom_site_label_1
_geom_torsion_atom_site_label_2
_geom_torsion_atom_site_label_3
_geom_torsion_atom_site_label_4
_geom_torsion
_geom_torsion_site_symmetry_1
_geom_torsion_site_symmetry_4
N1 Ce1 Cl1 Ce3 -76.49(5) 2_655 2_655
N1 Ce1 Cl1 Ce3 175.61(6) . 2_655
Cl1 Ce1 Cl1 Ce3 49.407(9) 2_655 2_655
Cl2 Ce1 Cl1 Ce3 -8.429(12) 2_655 2_655
Cl2 Ce1 Cl1 Ce3 109.364(15) . 2_655
Si1 Ce1 Cl1 Ce3 167.50(2) . 2_655
Si1 Ce1 Cl1 Ce3 -97.733(18) 2_655 2_655
Si2 Ce1 Cl1 Ce3 -52.19(2) 2_655 2_655
Si2 Ce1 Cl1 Ce3 179.646(18) . 2_655
N1 Ce1 Cl1 Ce2 -171.10(5) 2_655 .
N1 Ce1 Cl1 Ce2 80.99(6) . .
Cl1 Ce1 Cl1 Ce2 -45.209(9) 2_655 .
Cl2 Ce1 Cl1 Ce2 -103.046(15) 2_655 .
Cl2 Ce1 Cl1 Ce2 14.747(12) . .
Si1 Ce1 Cl1 Ce2 72.88(3) . .
Si1 Ce1 Cl1 Ce2 167.650(18) 2_655 .
Si2 Ce1 Cl1 Ce2 -146.809(17) 2_655 .
Si2 Ce1 Cl1 Ce2 85.029(18) . .
N2 Ce2 Cl1 Ce3 132.35(5) . 2_655
N3 Ce2 Cl1 Ce3 32.38(3) . 2_655
Cl3 Ce2 Cl1 Ce3 -87.672(19) . 2_655
Cl2 Ce2 Cl1 Ce3 -123.808(13) . 2_655
Cl4 Ce2 Cl1 Ce3 -43.659(10) . 2_655
Si3 Ce2 Cl1 Ce3 150.738(13) . 2_655
Si6 Ce2 Cl1 Ce3 23.110(13) . 2_655
N2 Ce2 Cl1 Ce1 -119.45(6) . .
N3 Ce2 Cl1 Ce1 140.58(4) . .
Cl3 Ce2 Cl1 Ce1 20.53(3) . .
Cl2 Ce2 Cl1 Ce1 -15.607(13) . .
Cl4 Ce2 Cl1 Ce1 64.541(13) . .
Si3 Ce2 Cl1 Ce1 -101.062(16) . .
Si6 Ce2 Cl1 Ce1 131.310(14) . .
Ce3 Ce2 Cl1 Ce1 108.200(16) 2_655 .
N4 Ce3 Cl2 Ce2 121.09(5) . .
N3 Ce3 Cl2 Ce2 -74.37(5) 2_655 .
Cl3 Ce3 Cl2 Ce2 35.871(12) . .
Cl1 Ce3 Cl2 Ce2 -116.005(13) 2_655 .
Cl4 Ce3 Cl2 Ce2 -37.584(10) . .
Si8 Ce3 Cl2 Ce2 147.529(15) . .
Si5 Ce3 Cl2 Ce2 -127.35(2) 2_655 .
Si7 Ce3 Cl2 Ce2 98.243(17) . .
Ce2 Ce3 Cl2 Ce2 -76.520(10) 2_655 .
N4 Ce3 Cl2 Ce1 -131.18(5) . .
N3 Ce3 Cl2 Ce1 33.35(5) 2_655 .
Cl3 Ce3 Cl2 Ce1 143.592(15) . .
Cl1 Ce3 Cl2 Ce1 -8.284(12) 2_655 .
Cl4 Ce3 Cl2 Ce1 70.138(12) . .
Si8 Ce3 Cl2 Ce1 -104.749(16) . .
Si5 Ce3 Cl2 Ce1 -19.63(3) 2_655 .
Si7 Ce3 Cl2 Ce1 -154.036(15) . .
Ce2 Ce3 Cl2 Ce1 31.201(12) 2_655 .
N2 Ce2 Cl2 Ce3 -115.90(4) . .
N3 Ce2 Cl2 Ce3 85.63(5) . .
Cl3 Ce2 Cl2 Ce3 -35.869(12) . .
Cl4 Ce2 Cl2 Ce3 39.070(11) . .
Cl1 Ce2 Cl2 Ce3 119.524(14) . .
Si3 Ce2 Cl2 Ce3 -138.300(14) . .
Si6 Ce2 Cl2 Ce3 35.14(3) . .
Ce3 Ce2 Cl2 Ce3 82.497(10) 2_655 .
N2 Ce2 Cl2 Ce1 138.80(4) . .
N3 Ce2 Cl2 Ce1 -19.67(5) . .
Cl3 Ce2 Cl2 Ce1 -141.170(16) . .
Cl4 Ce2 Cl2 Ce1 -66.231(12) . .
Cl1 Ce2 Cl2 Ce1 14.222(12) . .
Si3 Ce2 Cl2 Ce1 116.398(15) . .
Si6 Ce2 Cl2 Ce1 -70.16(3) . .
Ce3 Ce2 Cl2 Ce1 -22.804(12) 2_655 .
N1 Ce1 Cl2 Ce3 127.80(5) . .
Cl1 Ce1 Cl2 Ce3 -111.853(15) . .
Cl1 Ce1 Cl2 Ce3 8.398(12) 2_655 .
Cl2 Ce1 Cl2 Ce3 -50.615(8) 2_655 .
Si1 Ce1 Cl2 Ce3 99.630(16) . .
Si1 Ce1 Cl2 Ce3 -167.09(3) 2_655 .
Si2 Ce1 Cl2 Ce3 29.33(4) 2_655 .
Si2 Ce1 Cl2 Ce3 153.595(19) . .
N1 Ce1 Cl2 Ce2 -134.88(5) . .
Cl1 Ce1 Cl2 Ce2 -14.535(12) . .
Cl1 Ce1 Cl2 Ce2 105.715(15) 2_655 .
Cl2 Ce1 Cl2 Ce2 46.703(8) 2_655 .
Si1 Ce1 Cl2 Ce2 -163.053(16) . .
Si1 Ce1 Cl2 Ce2 -69.77(3) 2_655 .
Si2 Ce1 Cl2 Ce2 126.64(4) 2_655 .
Si2 Ce1 Cl2 Ce2 -109.088(18) . .
N4 Ce3 Cl3 Ce2 -141.01(5) . .
N3 Ce3 Cl3 Ce2 101.10(4) 2_655 .
Cl2 Ce3 Cl3 Ce2 -36.731(12) . .
Cl1 Ce3 Cl3 Ce2 7.79(2) 2_655 .
Cl4 Ce3 Cl3 Ce2 42.941(13) . .
Si8 Ce3 Cl3 Ce2 -116.561(19) . .
Si5 Ce3 Cl3 Ce2 129.300(16) 2_655 .
Si7 Ce3 Cl3 Ce2 -161.020(19) . .
Ce2 Ce3 Cl3 Ce2 58.135(13) 2_655 .
N2 Ce2 Cl3 Ce3 150.43(4) . .
N3 Ce2 Cl3 Ce3 -99.05(4) . .
Cl2 Ce2 Cl3 Ce3 36.308(12) . .
Cl4 Ce2 Cl3 Ce3 -44.530(13) . .
Cl1 Ce2 Cl3 Ce3 0.79(2) . .
Si3 Ce2 Cl3 Ce3 122.228(14) . .
Si6 Ce2 Cl3 Ce3 -113.256(14) . .
Ce3 Ce2 Cl3 Ce3 -54.584(14) 2_655 .
N2 Ce2 Cl4 Ce2 152.87(10) . 2_655
N3 Ce2 Cl4 Ce2 -109.54(3) . 2_655
Cl3 Ce2 Cl4 Ce2 115.885(10) . 2_655
Cl2 Ce2 Cl4 Ce2 38.897(9) . 2_655
Cl1 Ce2 Cl4 Ce2 -34.443(9) . 2_655
Si3 Ce2 Cl4 Ce2 49.68(5) . 2_655
Si6 Ce2 Cl4 Ce2 -143.323(10) . 2_655
Ce3 Ce2 Cl4 Ce2 -75.828(10) 2_655 2_655
N2 Ce2 Cl4 Ce3 77.67(10) . .
N3 Ce2 Cl4 Ce3 175.26(4) . .
Cl3 Ce2 Cl4 Ce3 40.684(12) . .
Cl2 Ce2 Cl4 Ce3 -36.304(12) . .
Cl1 Ce2 Cl4 Ce3 -109.645(14) . .
Si3 Ce2 Cl4 Ce3 -25.52(6) . .
Si6 Ce2 Cl4 Ce3 141.476(16) . .
Ce3 Ce2 Cl4 Ce3 -151.03(2) 2_655 .
N2 Ce2 Cl4 Ce3 -131.30(10) . 2_655
N3 Ce2 Cl4 Ce3 -33.71(3) . 2_655
Cl3 Ce2 Cl4 Ce3 -168.287(16) . 2_655
Cl2 Ce2 Cl4 Ce3 114.725(14) . 2_655
Cl1 Ce2 Cl4 Ce3 41.384(12) . 2_655
Si3 Ce2 Cl4 Ce3 125.51(5) . 2_655
Si6 Ce2 Cl4 Ce3 -67.495(12) . 2_655
N4 Ce3 Cl4 Ce2 -52.56(15) . .
N3 Ce3 Cl4 Ce2 -167.05(4) 2_655 .
Cl3 Ce3 Cl4 Ce2 -41.328(12) . .
Cl2 Ce3 Cl4 Ce2 37.116(13) . .
Cl1 Ce3 Cl4 Ce2 115.875(15) 2_655 .
Si8 Ce3 Cl4 Ce2 52.71(4) . .
Si5 Ce3 Cl4 Ce2 -177.984(13) 2_655 .
Si7 Ce3 Cl4 Ce2 -76.32(3) . .
Ce2 Ce3 Cl4 Ce2 158.06(2) 2_655 .
N4 Ce3 Cl4 Ce2 149.39(15) . 2_655
N3 Ce3 Cl4 Ce2 34.89(4) 2_655 2_655
Cl3 Ce3 Cl4 Ce2 160.615(16) . 2_655
Cl2 Ce3 Cl4 Ce2 -120.941(15) . 2_655
Cl1 Ce3 Cl4 Ce2 -42.182(12) 2_655 2_655
Si8 Ce3 Cl4 Ce2 -105.35(4) . 2_655
Si5 Ce3 Cl4 Ce2 23.959(15) 2_655 2_655
Si7 Ce3 Cl4 Ce2 125.63(2) . 2_655
N4 Ce3 Cl4 Ce3 -131.16(15) . 2_655
N3 Ce3 Cl4 Ce3 114.34(4) 2_655 2_655
Cl3 Ce3 Cl4 Ce3 -119.934(10) . 2_655
Cl2 Ce3 Cl4 Ce3 -41.490(9) . 2_655
Cl1 Ce3 Cl4 Ce3 37.268(9) 2_655 2_655
Si8 Ce3 Cl4 Ce3 -25.89(4) . 2_655
Si5 Ce3 Cl4 Ce3 103.409(10) 2_655 2_655
Si7 Ce3 Cl4 Ce3 -154.92(2) . 2_655
Ce2 Ce3 Cl4 Ce3 79.450(10) 2_655 2_655
N1 Ce1 Si1 N1 -109.04(12) 2_655 .
Cl1 Ce1 Si1 N1 15.03(12) . .
Cl1 Ce1 Si1 N1 138.43(11) 2_655 .
Cl2 Ce1 Si1 N1 -171.94(11) 2_655 .
Cl2 Ce1 Si1 N1 66.98(11) . .
Si1 Ce1 Si1 N1 -79.39(11) 2_655 .
Si2 Ce1 Si1 N1 -134.90(11) 2_655 .
Si2 Ce1 Si1 N1 0.38(11) . .
N1 Ce1 Si1 C2 -18.83(13) 2_655 .
N1 Ce1 Si1 C2 90.21(16) . .
Cl1 Ce1 Si1 C2 105.24(12) . .
Cl1 Ce1 Si1 C2 -131.36(12) 2_655 .
Cl2 Ce1 Si1 C2 -81.73(12) 2_655 .
Cl2 Ce1 Si1 C2 157.19(12) . .
Si1 Ce1 Si1 C2 10.82(11) 2_655 .
Si2 Ce1 Si1 C2 -44.70(12) 2_655 .
Si2 Ce1 Si1 C2 90.59(12) . .
N1 Ce1 Si1 C1 160.11(16) 2_655 .
N1 Ce1 Si1 C1 -90.85(19) . .
Cl1 Ce1 Si1 C1 -75.82(15) . .
Cl1 Ce1 Si1 C1 47.59(15) 2_655 .
Cl2 Ce1 Si1 C1 97.21(15) 2_655 .
Cl2 Ce1 Si1 C1 -23.87(15) . .
Si1 Ce1 Si1 C1 -170.24(16) 2_655 .
Si2 Ce1 Si1 C1 134.25(15) 2_655 .
Si2 Ce1 Si1 C1 -90.46(15) . .
N1 Ce1 Si2 N1 75.52(17) 2_655 .
Cl1 Ce1 Si2 N1 -171.48(13) . .
Cl1 Ce1 Si2 N1 -59.64(13) 2_655 .
Cl2 Ce1 Si2 N1 168.69(13) 2_655 .
Cl2 Ce1 Si2 N1 -103.71(13) . .
Si1 Ce1 Si2 N1 -0.44(13) . .
Si1 Ce1 Si2 N1 97.03(13) 2_655 .
N1 Ce1 Si2 C3 158.55(15) 2_655 .
N1 Ce1 Si2 C3 83.03(19) . .
Cl1 Ce1 Si2 C3 -88.45(14) . .
Cl1 Ce1 Si2 C3 23.39(15) 2_655 .
Cl2 Ce1 Si2 C3 -108.28(15) 2_655 .
Cl2 Ce1 Si2 C3 -20.68(14) . .
Si1 Ce1 Si2 C3 82.59(14) . .
Si1 Ce1 Si2 C3 -179.94(14) 2_655 .
Si2 Ce1 Si2 C3 137.08(14) 2_655 .
N1 Ce1 Si2 C4 -9.27(15) 2_655 .
N1 Ce1 Si2 C4 -84.79(19) . .
Cl1 Ce1 Si2 C4 103.73(14) . .
Cl1 Ce1 Si2 C4 -144.43(14) 2_655 .
Cl2 Ce1 Si2 C4 83.90(15) 2_655 .
Cl2 Ce1 Si2 C4 171.50(14) . .
Si1 Ce1 Si2 C4 -85.23(14) . .
Si1 Ce1 Si2 C4 12.24(14) 2_655 .
Si2 Ce1 Si2 C4 -30.74(14) 2_655 .
N3 Ce2 Si3 N2 -75.96(9) . .
Cl3 Ce2 Si3 N2 64.36(8) . .
Cl2 Ce2 Si3 N2 137.64(8) . .
Cl4 Ce2 Si3 N2 127.15(9) . .
Cl1 Ce2 Si3 N2 -151.79(8) . .
Si6 Ce2 Si3 N2 -38.20(8) . .
Ce3 Ce2 Si3 N2 -119.83(8) 2_655 .
N2 Ce2 Si3 C5 -101.55(14) . .
N3 Ce2 Si3 C5 -177.51(11) . .
Cl3 Ce2 Si3 C5 -37.19(11) . .
Cl2 Ce2 Si3 C5 36.09(11) . .
Cl4 Ce2 Si3 C5 25.60(13) . .
Cl1 Ce2 Si3 C5 106.66(11) . .
Si6 Ce2 Si3 C5 -139.75(11) . .
Ce3 Ce2 Si3 C5 138.62(11) 2_655 .
N2 Ce2 Si3 C6 81.71(13) . .
N3 Ce2 Si3 C6 5.75(12) . .
Cl3 Ce2 Si3 C6 146.07(11) . .
Cl2 Ce2 Si3 C6 -140.64(11) . .
Cl4 Ce2 Si3 C6 -151.14(11) . .
Cl1 Ce2 Si3 C6 -70.08(11) . .
Si6 Ce2 Si3 C6 43.52(11) . .
Ce3 Ce2 Si3 C6 -38.12(11) 2_655 .
N2 Ce2 Si6 N3 -115.02(7) . .
Cl3 Ce2 Si6 N3 157.31(6) . .
Cl2 Ce2 Si6 N3 91.80(7) . .
Cl4 Ce2 Si6 N3 87.76(6) . .
Cl1 Ce2 Si6 N3 16.76(6) . .
Si3 Ce2 Si6 N3 -96.00(6) . .
Ce3 Ce2 Si6 N3 35.52(6) 2_655 .
N2 Ce2 Si6 C12 150.29(11) . .
N3 Ce2 Si6 C12 -94.69(12) . .
Cl3 Ce2 Si6 C12 62.62(10) . .
Cl2 Ce2 Si6 C12 -2.89(11) . .
Cl4 Ce2 Si6 C12 -6.93(10) . .
Cl1 Ce2 Si6 C12 -77.93(10) . .
Si3 Ce2 Si6 C12 169.31(10) . .
Ce3 Ce2 Si6 C12 -59.17(10) 2_655 .
N2 Ce2 Si6 C11 -12.55(10) . .
N3 Ce2 Si6 C11 102.46(11) . .
Cl3 Ce2 Si6 C11 -100.22(9) . .
Cl2 Ce2 Si6 C11 -165.73(9) . .
Cl4 Ce2 Si6 C11 -169.78(9) . .
Cl1 Ce2 Si6 C11 119.22(9) . .
Si3 Ce2 Si6 C11 6.47(9) . .
Ce3 Ce2 Si6 C11 137.98(9) 2_655 .
N3 Ce3 Si7 N4 -121.75(12) 2_655 .
Cl3 Ce3 Si7 N4 126.03(11) . .
Cl2 Ce3 Si7 N4 63.18(11) . .
Cl1 Ce3 Si7 N4 -40.98(12) 2_655 .
Cl4 Ce3 Si7 N4 160.33(11) . .
Si8 Ce3 Si7 N4 -1.75(11) . .
Si5 Ce3 Si7 N4 -93.11(11) 2_655 .
Ce2 Ce3 Si7 N4 -125.30(11) 2_655 .
N4 Ce3 Si7 C13 -94.9(2) . .
N3 Ce3 Si7 C13 143.33(16) 2_655 .
Cl3 Ce3 Si7 C13 31.11(16) . .
Cl2 Ce3 Si7 C13 -31.74(16) . .
Cl1 Ce3 Si7 C13 -135.91(16) 2_655 .
Cl4 Ce3 Si7 C13 65.40(16) . .
Si8 Ce3 Si7 C13 -96.68(16) . .
Si5 Ce3 Si7 C13 171.96(16) 2_655 .
Ce2 Ce3 Si7 C13 139.77(16) 2_655 .
N4 Ce3 Si7 C14 65.7(2) . .
N3 Ce3 Si7 C14 -56.02(19) 2_655 .
Cl3 Ce3 Si7 C14 -168.24(19) . .
Cl2 Ce3 Si7 C14 128.91(19) . .
Cl1 Ce3 Si7 C14 24.74(19) 2_655 .
Cl4 Ce3 Si7 C14 -133.95(18) . .
Si8 Ce3 Si7 C14 63.97(19) . .
Si5 Ce3 Si7 C14 -27.39(19) 2_655 .
Ce2 Ce3 Si7 C14 -59.58(19) 2_655 .
N3 Ce3 Si8 N4 86.70(10) 2_655 .
Cl3 Ce3 Si8 N4 -52.22(9) . .
Cl2 Ce3 Si8 N4 -124.22(9) . .
Cl1 Ce3 Si8 N4 160.48(9) 2_655 .
Cl4 Ce3 Si8 N4 -139.34(9) . .
Si5 Ce3 Si8 N4 89.88(9) 2_655 .
Si7 Ce3 Si8 N4 1.42(9) . .
Ce2 Ce3 Si8 N4 134.73(9) 2_655 .
N4 Ce3 Si8 C15 93.51(18) . .
N3 Ce3 Si8 C15 -179.79(16) 2_655 .
Cl3 Ce3 Si8 C15 41.29(16) . .
Cl2 Ce3 Si8 C15 -30.71(15) . .
Cl1 Ce3 Si8 C15 -106.01(15) 2_655 .
Cl4 Ce3 Si8 C15 -45.83(16) . .
Si5 Ce3 Si8 C15 -176.61(15) 2_655 .
Si7 Ce3 Si8 C15 94.93(16) . .
Ce2 Ce3 Si8 C15 -131.76(15) 2_655 .
N4 Ce3 Si8 C16 -92.57(18) . .
N3 Ce3 Si8 C16 -5.87(16) 2_655 .
Cl3 Ce3 Si8 C16 -144.79(15) . .
Cl2 Ce3 Si8 C16 143.21(15) . .
Cl1 Ce3 Si8 C16 67.91(15) 2_655 .
Cl4 Ce3 Si8 C16 128.09(15) . .
Si5 Ce3 Si8 C16 -2.69(15) 2_655 .
Si7 Ce3 Si8 C16 -91.16(15) . .
Ce2 Ce3 Si8 C16 42.16(15) 2_655 .
C2 Si1 N1 Si2 65.1(2) . .
C1 Si1 N1 Si2 -63.6(2) . .
Ce1 Si1 N1 Si2 -179.1(3) . .
C2 Si1 N1 Ce1 -115.85(14) . .
C1 Si1 N1 Ce1 115.46(14) . .
C3 Si2 N1 Si1 61.1(2) . .
C4 Si2 N1 Si1 -65.1(3) . .
Ce1 Si2 N1 Si1 179.0(3) . .
C3 Si2 N1 Ce1 -117.93(15) . .
C4 Si2 N1 Ce1 115.88(16) . .
N1 Ce1 N1 Si1 71.69(9) 2_655 .
Cl1 Ce1 N1 Si1 -170.06(8) . .
Cl1 Ce1 N1 Si1 -46.14(11) 2_655 .
Cl2 Ce1 N1 Si1 54.0(6) 2_655 .
Cl2 Ce1 N1 Si1 -110.02(10) . .
Si1 Ce1 N1 Si1 100.24(10) 2_655 .
Si2 Ce1 N1 Si1 46.39(11) 2_655 .
Si2 Ce1 N1 Si1 -179.3(2) . .
N1 Ce1 N1 Si2 -109.03(14) 2_655 .
Cl1 Ce1 N1 Si2 9.22(14) . .
Cl1 Ce1 N1 Si2 133.13(10) 2_655 .
Cl2 Ce1 N1 Si2 69.26(11) . .
Si1 Ce1 N1 Si2 179.3(2) . .
Si1 Ce1 N1 Si2 -80.49(12) 2_655 .
Si2 Ce1 N1 Si2 -134.34(11) 2_655 .
C5 Si3 N2 Si4 -71.89(16) . .
C6 Si3 N2 Si4 58.13(16) . .
Ce2 Si3 N2 Si4 -172.59(17) . .
C5 Si3 N2 Ce2 100.70(12) . .
C6 Si3 N2 Ce2 -129.28(10) . .
C7 Si4 N2 Si3 55.90(16) . .
C8 Si4 N2 Si3 -67.36(16) . .
C7 Si4 N2 Ce2 -114.96(13) . .
C8 Si4 N2 Ce2 121.79(12) . .
N3 Ce2 N2 Si3 117.81(7) . .
Cl3 Ce2 N2 Si3 -117.92(7) . .
Cl2 Ce2 N2 Si3 -46.71(8) . .
Cl4 Ce2 N2 Si3 -152.89(5) . .
Cl1 Ce2 N2 Si3 36.20(10) . .
Si6 Ce2 N2 Si3 148.39(7) . .
Ce3 Ce2 N2 Si3 101.06(8) 2_655 .
N3 Ce2 N2 Si4 -69.65(12) . .
Cl3 Ce2 N2 Si4 54.62(10) . .
Cl2 Ce2 N2 Si4 125.83(10) . .
Cl4 Ce2 N2 Si4 19.65(19) . .
Cl1 Ce2 N2 Si4 -151.26(8) . .
Si3 Ce2 N2 Si4 172.54(17) . .
Si6 Ce2 N2 Si4 -39.07(11) . .
Ce3 Ce2 N2 Si4 -86.40(12) 2_655 .
C12 Si6 N3 Si5 -112.31(13) . .
C11 Si6 N3 Si5 17.43(15) . .
Ce2 Si6 N3 Si5 125.49(12) . .
C12 Si6 N3 Ce3 14.00(13) . 2_655
C11 Si6 N3 Ce3 143.74(10) . 2_655
Ce2 Si6 N3 Ce3 -108.20(9) . 2_655
C12 Si6 N3 Ce2 122.20(9) . .
C11 Si6 N3 Ce2 -108.06(9) . .
C10 Si5 N3 Si6 -95.68(13) . .
C9 Si5 N3 Si6 34.89(15) . .
Ce3 Si5 N3 Si6 136.55(13) 2_655 .
C10 Si5 N3 Ce3 127.77(8) . 2_655
C9 Si5 N3 Ce3 -101.66(10) . 2_655
C10 Si5 N3 Ce2 19.76(11) . .
C9 Si5 N3 Ce2 150.33(10) . .
Ce3 Si5 N3 Ce2 -108.01(8) 2_655 .
N2 Ce2 N3 Si6 71.82(7) . .
Cl3 Ce2 N3 Si6 -27.40(7) . .
Cl2 Ce2 N3 Si6 -129.19(5) . .
Cl4 Ce2 N3 Si6 -81.55(5) . .
Cl1 Ce2 N3 Si6 -162.83(6) . .
Si3 Ce2 N3 Si6 104.23(5) . .
Ce3 Ce2 N3 Si6 -124.13(8) 2_655 .
N2 Ce2 N3 Si5 -60.21(9) . .
Cl3 Ce2 N3 Si5 -159.43(6) . .
Cl2 Ce2 N3 Si5 98.78(8) . .
Cl4 Ce2 N3 Si5 146.42(8) . .
Cl1 Ce2 N3 Si5 65.14(7) . .
Si3 Ce2 N3 Si5 -27.80(9) . .
Si6 Ce2 N3 Si5 -132.03(11) . .
Ce3 Ce2 N3 Si5 103.84(9) 2_655 .
N2 Ce2 N3 Ce3 -164.05(5) . 2_655
Cl3 Ce2 N3 Ce3 96.73(5) . 2_655
Cl2 Ce2 N3 Ce3 -5.06(8) . 2_655
Cl4 Ce2 N3 Ce3 42.58(4) . 2_655
Cl1 Ce2 N3 Ce3 -38.71(4) . 2_655
Si3 Ce2 N3 Ce3 -131.64(3) . 2_655
Si6 Ce2 N3 Ce3 124.13(8) . 2_655
C13 Si7 N4 Si8 -82.9(2) . .
C14 Si7 N4 Si8 42.3(2) . .
Ce3 Si7 N4 Si8 176.1(3) . .
C13 Si7 N4 Ce3 101.07(15) . .
C14 Si7 N4 Ce3 -133.76(17) . .
C15 Si8 N4 Si7 70.1(2) . .
C16 Si8 N4 Si7 -60.8(2) . .
Ce3 Si8 N4 Si7 -176.5(2) . .
C15 Si8 N4 Ce3 -113.43(15) . .
C16 Si8 N4 Ce3 115.71(12) . .
N3 Ce3 N4 Si7 66.29(12) 2_655 .
Cl3 Ce3 N4 Si7 -50.91(10) . .
Cl2 Ce3 N4 Si7 -124.77(10) . .
Cl1 Ce3 N4 Si7 153.33(8) 2_655 .
Cl4 Ce3 N4 Si7 -40.3(2) . .
Si8 Ce3 N4 Si7 177.21(18) . .
Si5 Ce3 N4 Si7 86.78(10) 2_655 .
Ce2 Ce3 N4 Si7 92.04(12) 2_655 .
N3 Ce3 N4 Si8 -110.91(9) 2_655 .
Cl3 Ce3 N4 Si8 131.88(8) . .
Cl2 Ce3 N4 Si8 58.02(8) . .
Cl1 Ce3 N4 Si8 -23.88(11) 2_655 .
Cl4 Ce3 N4 Si8 142.46(9) . .
Si5 Ce3 N4 Si8 -90.42(8) 2_655 .
Si7 Ce3 N4 Si8 -177.21(18) . .
Ce2 Ce3 N4 Si8 -85.17(13) 2_655 .
